data_7061850
loop_
_publ_author_name
'Alwahsh, Manal I.'
'Awwadi, Firas F.'
'Kailani, Mohammed H.'

_publ_section_title
;
 Polymorphism and isomorphism in
 trans-bis(2,5-diiodopyridine)dihalocopper(ii) complexes: theoretical and
 crystallographic studies
;
_journal_issue 39
_journal_name_full 'New Journal of Chemistry'
_journal_page_first 19024
_journal_page_last 19035
_journal_paper_doi 10.1039/D2NJ03373A
_journal_volume 46
_journal_year 2022
_chemical_formula_sum 'C10 H6 Cl2 Cu I4 N2'
_chemical_formula_weight 796.21
_chemical_name_systematic
; 
 trans-bis(2,5-diiodopyridine)dichlorocopper(II) 
;
_space_group_IT_number 2
_space_group_name_Hall '-P 1'
_space_group_name_H-M_alt 'P -1'
_symmetry_cell_setting triclinic
_symmetry_space_group_name_H-M 'P -1'
_atom_sites_solution_hydrogens geom
_atom_sites_solution_primary direct
_atom_sites_solution_secondary difmap
_audit_creation_method SHELXL-97
_audit_update_record
;
2020-10-11 deposited with the CCDC.	2022-09-09 downloaded from the CCDC.
;
_cell_angle_alpha 70.54(7)
_cell_angle_beta 72.42(6)
_cell_angle_gamma 88.46(6)
_cell_formula_units_Z 1
_cell_length_a 6.679(4)
_cell_length_b 8.508(7)
_cell_length_c 8.869(6)
_cell_measurement_reflns_used 1189
_cell_measurement_temperature 293(2)
_cell_measurement_theta_max 29.3730
_cell_measurement_theta_min 2.9233
_cell_volume 451.5(6)
_computing_cell_refinement
;
CrysAlisPro, Agilent Technologies,
Version 1.171.35.11 (release 16-05-2011 CrysAlis171 .NET)
(compiled May 16 2011,17:55:39)
;
_computing_data_collection
;
CrysAlisPro, Agilent Technologies,
Version 1.171.35.11 (release 16-05-2011 CrysAlis171 .NET)
(compiled May 16 2011,17:55:39)
;
_computing_data_reduction
;
CrysAlisPro, Agilent Technologies,
Version 1.171.35.11 (release 16-05-2011 CrysAlis171 .NET)
(compiled May 16 2011,17:55:39)
;
_computing_molecular_graphics 'shelxtl, Bruker,2002'
_computing_publication_material 'shelxtl, Bruker,2002'
_computing_structure_refinement 'shelxtl, Bruker,2002'
_computing_structure_solution 'shelxtl, Bruker,2002'
_diffrn_ambient_temperature 293(2)
_diffrn_detector_area_resol_mean 16.0534
_diffrn_measured_fraction_theta_full 0.998
_diffrn_measured_fraction_theta_max 0.998
_diffrn_measurement_device_type 'Xcalibur, Eos'
_diffrn_measurement_method '\w scans'
_diffrn_radiation_monochromator graphite
_diffrn_radiation_source 'Enhance (Mo) X-ray Source'
_diffrn_radiation_type MoK\a
_diffrn_radiation_wavelength 0.71073
_diffrn_reflns_av_R_equivalents 0.0319
_diffrn_reflns_av_sigmaI/netI 0.0596
_diffrn_reflns_limit_h_max 7
_diffrn_reflns_limit_h_min -8
_diffrn_reflns_limit_k_max 9
_diffrn_reflns_limit_k_min -10
_diffrn_reflns_limit_l_max 11
_diffrn_reflns_limit_l_min -11
_diffrn_reflns_number 3321
_diffrn_reflns_theta_full 26.30
_diffrn_reflns_theta_max 26.30
_diffrn_reflns_theta_min 2.93
_exptl_absorpt_coefficient_mu 8.331
_exptl_absorpt_correction_T_max 1.00000
_exptl_absorpt_correction_T_min 0.51068
_exptl_absorpt_correction_type multi-scan
_exptl_absorpt_process_details
;
CrysAlisPro, Agilent Technologies,
Version 1.171.35.11 (release 16-05-2011 CrysAlis171 .NET)
(compiled May 16 2011,17:55:39)
Empirical absorption correction using spherical harmonics,
 implemented in SCALE3 ABSPACK scaling algorithm.
;
_exptl_crystal_colour green
_exptl_crystal_density_diffrn 2.928
_exptl_crystal_density_method 'not measured'
_exptl_crystal_description cube
_exptl_crystal_F_000 355
_exptl_crystal_size_max 0.33
_exptl_crystal_size_mid 0.25
_exptl_crystal_size_min 0.16
_refine_diff_density_max 1.165
_refine_diff_density_min -0.945
_refine_diff_density_rms 0.183
_refine_ls_extinction_coef 0.0119(6)
_refine_ls_extinction_expression Fc^*^=kFc[1+0.001xFc^2^\l^3^/sin(2\q)]^-1/4^
_refine_ls_extinction_method SHELXL
_refine_ls_goodness_of_fit_ref 1.021
_refine_ls_hydrogen_treatment constr
_refine_ls_matrix_type full
_refine_ls_number_parameters 89
_refine_ls_number_reflns 1835
_refine_ls_number_restraints 0
_refine_ls_restrained_S_all 1.021
_refine_ls_R_factor_all 0.0541
_refine_ls_R_factor_gt 0.0376
_refine_ls_shift/su_max 0.000
_refine_ls_shift/su_mean 0.000
_refine_ls_structure_factor_coef Fsqd
_refine_ls_weighting_details 'calc w=1/[\s^2^(Fo^2^)+(0.0205P)^2^+0.0000P] where P=(Fo^2^+2Fc^2^)/3'
_refine_ls_weighting_scheme calc
_refine_ls_wR_factor_gt 0.0654
_refine_ls_wR_factor_ref 0.0776
_reflns_number_gt 1390
_reflns_number_total 1835
_reflns_threshold_expression >2sigma(I)
_cod_data_source_file d2nj03373a1.cif
_cod_data_source_block exp_1112
_cod_depositor_comments 'Adding full bibliography for 7061847--7061850.cif.'
_cod_original_cell_volume 451.5(5)
_cod_database_code 7061850

loop_
_symmetry_equiv_pos_as_xyz
'x, y, z'
'-x, -y, -z'

loop_
_atom_site_label
_atom_site_type_symbol
_atom_site_fract_x
_atom_site_fract_y
_atom_site_fract_z
_atom_site_U_iso_or_equiv
_atom_site_adp_type
_atom_site_occupancy
_atom_site_symmetry_multiplicity
_atom_site_calc_flag
_atom_site_refinement_flags
_atom_site_disorder_assembly
_atom_site_disorder_group
I2 I -0.09555(7) 1.25542(6) 0.95160(7) 0.04028(19) Uani 1 1 d . . .
Cu1 Cu -0.5000 1.0000 1.0000 0.0290(3) Uani 1 2 d S . .
C5 C -0.7897(11) 1.2776(8) 1.3080(9) 0.0326(17) Uani 1 1 d . . .
N1 N -0.5476(8) 1.1661(7) 1.1170(7) 0.0289(13) Uani 1 1 d . . .
C4 C -0.6338(12) 1.3911(9) 1.2895(10) 0.042(2) Uani 1 1 d . . .
H4A H -0.6618 1.4671 1.3466 0.051 Uiso 1 1 calc R . .
C3 C -0.4353(11) 1.3894(9) 1.1841(10) 0.0395(19) Uani 1 1 d . . .
H3A H -0.3276 1.4661 1.1682 0.047 Uiso 1 1 calc R . .
C2 C -0.3951(10) 1.2745(8) 1.1021(9) 0.0314(16) Uani 1 1 d . . .
C6 C -0.7447(10) 1.1675(8) 1.2206(8) 0.0290(16) Uani 1 1 d . . .
H6A H -0.8517 1.0923 1.2326 0.035 Uiso 1 1 calc R . .
Cl1 Cl -0.5792(3) 1.1884(2) 0.7796(2) 0.0394(5) Uani 1 1 d . . .
I5 I -1.09643(8) 1.26105(6) 1.46977(7) 0.0459(2) Uani 1 1 d . . .

loop_
_atom_site_aniso_label
_atom_site_aniso_U_11
_atom_site_aniso_U_22
_atom_site_aniso_U_33
_atom_site_aniso_U_23
_atom_site_aniso_U_13
_atom_site_aniso_U_12
I2 0.0304(3) 0.0430(3) 0.0433(4) -0.0179(3) -0.0018(2) 0.0003(2)
Cu1 0.0286(6) 0.0281(7) 0.0295(7) -0.0162(6) -0.0006(6) 0.0014(5)
C5 0.038(4) 0.033(4) 0.026(4) -0.016(4) -0.003(3) 0.014(3)
N1 0.026(3) 0.028(3) 0.030(3) -0.014(3) 0.000(3) 0.004(3)
C4 0.059(5) 0.035(4) 0.043(5) -0.026(4) -0.018(4) 0.014(4)
C3 0.036(4) 0.034(4) 0.053(5) -0.024(4) -0.010(4) 0.001(3)
C2 0.034(4) 0.027(4) 0.035(4) -0.014(4) -0.009(3) 0.005(3)
C6 0.025(4) 0.030(4) 0.032(4) -0.013(4) -0.006(3) 0.002(3)
Cl1 0.0427(11) 0.0371(10) 0.0378(11) -0.0157(10) -0.0088(9) 0.0086(9)
I5 0.0436(3) 0.0481(4) 0.0375(4) -0.0184(3) 0.0033(3) 0.0107(3)

loop_
_atom_type_symbol
_atom_type_description
_atom_type_scat_dispersion_real
_atom_type_scat_dispersion_imag
_atom_type_scat_source
C C 0.0033 0.0016 'International Tables Vol C Tables 4.2.6.8 and 6.1.1.4'
H H 0.0000 0.0000 'International Tables Vol C Tables 4.2.6.8 and 6.1.1.4'
N N 0.0061 0.0033 'International Tables Vol C Tables 4.2.6.8 and 6.1.1.4'
Cl Cl 0.1484 0.1585 'International Tables Vol C Tables 4.2.6.8 and 6.1.1.4'
Cu Cu 0.3201 1.2651 'International Tables Vol C Tables 4.2.6.8 and 6.1.1.4'
I I -0.4742 1.8119 'International Tables Vol C Tables 4.2.6.8 and 6.1.1.4'

loop_
_geom_angle_atom_site_label_1
_geom_angle_atom_site_label_2
_geom_angle_atom_site_label_3
_geom_angle
_geom_angle_site_symmetry_1
_geom_angle_site_symmetry_3
_geom_angle_publ_flag
N1 Cu1 N1 180.000(2) 2_477 . ?
N1 Cu1 Cl1 90.33(18) 2_477 . ?
N1 Cu1 Cl1 89.67(18) . . ?
N1 Cu1 Cl1 89.67(18) 2_477 2_477 ?
N1 Cu1 Cl1 90.33(18) . 2_477 ?
Cl1 Cu1 Cl1 180.00(8) . 2_477 ?
C4 C5 C6 119.7(6) . . ?
C4 C5 I5 122.4(5) . . ?
C6 C5 I5 117.9(5) . . ?
C2 N1 C6 118.4(5) . . ?
C2 N1 Cu1 123.4(4) . . ?
C6 N1 Cu1 118.2(4) . . ?
C5 C4 C3 118.3(6) . . ?
C5 C4 H4A 120.9 . . ?
C3 C4 H4A 120.9 . . ?
C4 C3 C2 120.3(7) . . ?
C4 C3 H3A 119.9 . . ?
C2 C3 H3A 119.9 . . ?
N1 C2 C3 121.6(6) . . ?
N1 C2 I2 115.9(4) . . ?
C3 C2 I2 122.5(5) . . ?
N1 C6 C5 121.7(6) . . ?
N1 C6 H6A 119.2 . . ?
C5 C6 H6A 119.2 . . ?

loop_
_geom_bond_atom_site_label_1
_geom_bond_atom_site_label_2
_geom_bond_distance
_geom_bond_site_symmetry_2
_geom_bond_publ_flag
I2 C2 2.080(7) . ?
Cu1 N1 1.982(5) 2_477 ?
Cu1 N1 1.982(5) . ?
Cu1 Cl1 2.272(3) . ?
Cu1 Cl1 2.272(3) 2_477 ?
C5 C4 1.375(10) . ?
C5 C6 1.377(8) . ?
C5 I5 2.093(7) . ?
N1 C2 1.340(8) . ?
N1 C6 1.361(7) . ?
C4 C3 1.375(9) . ?
C4 H4A 0.9300 . ?
C3 C2 1.377(8) . ?
C3 H3A 0.9300 . ?
C6 H6A 0.9300 . ?

loop_
_geom_torsion_atom_site_label_1
_geom_torsion_atom_site_label_2
_geom_torsion_atom_site_label_3
_geom_torsion_atom_site_label_4
_geom_torsion
_geom_torsion_site_symmetry_1
_geom_torsion_site_symmetry_2
_geom_torsion_site_symmetry_3
_geom_torsion_site_symmetry_4
_geom_torsion_publ_flag
N1 Cu1 N1 C2 57(100) 2_477 . . . ?
Cl1 Cu1 N1 C2 -90.7(6) . . . . ?
Cl1 Cu1 N1 C2 89.3(6) 2_477 . . . ?
N1 Cu1 N1 C6 -122(100) 2_477 . . . ?
Cl1 Cu1 N1 C6 90.7(5) . . . . ?
Cl1 Cu1 N1 C6 -89.3(5) 2_477 . . . ?
C6 C5 C4 C3 -0.7(11) . . . . ?
I5 C5 C4 C3 178.0(5) . . . . ?
C5 C4 C3 C2 -1.0(11) . . . . ?
C6 N1 C2 C3 -2.2(10) . . . . ?
Cu1 N1 C2 C3 179.2(5) . . . . ?
C6 N1 C2 I2 176.8(5) . . . . ?
Cu1 N1 C2 I2 -1.7(8) . . . . ?
C4 C3 C2 N1 2.5(11) . . . . ?
C4 C3 C2 I2 -176.5(6) . . . . ?
C2 N1 C6 C5 0.5(10) . . . . ?
Cu1 N1 C6 C5 179.1(5) . . . . ?
C4 C5 C6 N1 1.0(11) . . . . ?
I5 C5 C6 N1 -177.8(5) . . . . ?
